data_7062082
loop_
_publ_author_name
'Roy, Sourav Singha'
'Sarkar, Sriparna'
'Antharjanam, P. K. Sudhadevi'
'Chakraborty, Debashis'

_publ_section_title
;
 Mononuclear Zn(ii) compounds supported by iminophenolate proligands
 binding in the bidentate (N, O) and tridentate (N, O, S) coordination
 mode: synthesis, characterization and polymerization studies
;
_journal_issue 2
_journal_name_full 'New Journal of Chemistry'
_journal_page_first 635
_journal_page_last 652
_journal_paper_doi 10.1039/D2NJ03982F
_journal_volume 47
_journal_year 2023
_chemical_formula_moiety 'C24 H18 Cl2 N2 O2 S2 Zn'
_chemical_formula_sum 'C24 H18 Cl2 N2 O2 S2 Zn'
_chemical_formula_weight 566.79
_space_group_crystal_system monoclinic
_space_group_IT_number 5
_space_group_name_Hall 'C 2y'
_space_group_name_H-M_alt 'C 1 2 1'
_atom_sites_solution_hydrogens geom
_audit_creation_method SHELXL-2018/3
_audit_update_record
;
2021-11-25 deposited with the CCDC.	2022-11-15 downloaded from the CCDC.
;
_cell_angle_alpha 90
_cell_angle_beta 127.010(14)
_cell_angle_gamma 90
_cell_formula_units_Z 2
_cell_length_a 22.809(12)
_cell_length_b 4.548(2)
_cell_length_c 13.993(7)
_cell_measurement_reflns_used 4031
_cell_measurement_temperature 180(2)
_cell_measurement_theta_max 25.30
_cell_measurement_theta_min 3.64
_cell_volume 1159.1(10)
_computing_cell_refinement 'APEX3/SAINT (Bruker, 2016)'
_computing_data_collection 'APEX3 (Bruker, 2016)'
_computing_data_reduction 'SAINT/XPREP (Bruker, 2016)'
_computing_molecular_graphics 'ORTEP3 (Farrugia, 1997) and Mercury (Bruno et al., 2002)'
_computing_publication_material 'SHELXL-2018/3 (Sheldrick, 2018)'
_computing_structure_refinement 'SHELXL-2018/3 (Sheldrick, 2018)'
_computing_structure_solution 'SHELXT-2018/2 (Sheldrick, 2018)'
_diffrn_ambient_temperature 180(2)
_diffrn_measured_fraction_theta_full 0.991
_diffrn_measured_fraction_theta_max 0.984
_diffrn_measurement_device_type 'Bruker D8 VENTURE diffractometer with PHOTON II detector'
_diffrn_measurement_method '\w and \f scan'
_diffrn_radiation_monochromator graphite
_diffrn_radiation_source 'fine-focus sealed tube'
_diffrn_radiation_type MoK\a
_diffrn_radiation_wavelength 0.71073
_diffrn_reflns_av_R_equivalents 0.0783
_diffrn_reflns_av_unetI/netI 0.0745
_diffrn_reflns_Laue_measured_fraction_full 0.991
_diffrn_reflns_Laue_measured_fraction_max 0.984
_diffrn_reflns_limit_h_max 27
_diffrn_reflns_limit_h_min -27
_diffrn_reflns_limit_k_max 5
_diffrn_reflns_limit_k_min -5
_diffrn_reflns_limit_l_max 16
_diffrn_reflns_limit_l_min -16
_diffrn_reflns_number 7152
_diffrn_reflns_point_group_measured_fraction_full 0.965
_diffrn_reflns_point_group_measured_fraction_max 0.957
_diffrn_reflns_theta_full 25.242
_diffrn_reflns_theta_max 25.464
_diffrn_reflns_theta_min 3.639
_exptl_absorpt_coefficient_mu 1.496
_exptl_absorpt_correction_T_max 0.7452
_exptl_absorpt_correction_T_min 0.4890
_exptl_absorpt_correction_type multi-scan
_exptl_absorpt_process_details 'SADABS (Bruker, 2016)'
_exptl_crystal_colour yellow
_exptl_crystal_density_diffrn 1.624
_exptl_crystal_description block
_exptl_crystal_F_000 576
_exptl_crystal_size_max 0.150
_exptl_crystal_size_mid 0.120
_exptl_crystal_size_min 0.100
_refine_diff_density_max 0.428
_refine_diff_density_min -0.426
_refine_diff_density_rms 0.091
_refine_ls_abs_structure_details
;
 Refined as an inversion twin.
;
_refine_ls_abs_structure_Flack 0.12(3)
_refine_ls_extinction_method none
_refine_ls_goodness_of_fit_ref 1.042
_refine_ls_hydrogen_treatment constr
_refine_ls_matrix_type full
_refine_ls_number_parameters 188
_refine_ls_number_reflns 2063
_refine_ls_number_restraints 132
_refine_ls_restrained_S_all 1.031
_refine_ls_R_factor_all 0.0546
_refine_ls_R_factor_gt 0.0453
_refine_ls_shift/su_max 0.001
_refine_ls_shift/su_mean 0.000
_refine_ls_structure_factor_coef Fsqd
_refine_ls_weighting_details 'w=1/[\s^2^(Fo^2^)+(0.0692P)^2^] where P=(Fo^2^+2Fc^2^)/3'
_refine_ls_weighting_scheme calc
_refine_ls_wR_factor_gt 0.1152
_refine_ls_wR_factor_ref 0.1216
_reflns_Friedel_coverage 0.715
_reflns_Friedel_fraction_full 0.931
_reflns_Friedel_fraction_max 0.921
_reflns_number_gt 1823
_reflns_number_total 2063
_reflns_threshold_expression 'I > 2\s(I)'
_cod_data_source_file d2nj03982f2.cif
_cod_data_source_block shelx
_cod_depositor_comments 'Adding full bibliography for 7062081--7062082.cif.'
_cod_original_cell_volume 1159.2(10)
_cod_original_sg_symbol_H-M 'C 2'
_cod_database_code 7062082
_shelx_shelxl_version_number 2018/3
_shelx_space_group_comment
;
The symmetry employed for this shelxl refinement is uniquely defined
by the following loop, which should always be used as a source of
symmetry information in preference to the above space-group names.
They are only intended as comments.
;
_shelx_estimated_absorpt_t_min 0.807
_shelx_estimated_absorpt_t_max 0.865

loop_
_space_group_symop_operation_xyz
'x, y, z'
'-x, y, -z'
'x+1/2, y+1/2, z'
'-x+1/2, y+1/2, -z'

loop_
_atom_site_label
_atom_site_type_symbol
_atom_site_fract_x
_atom_site_fract_y
_atom_site_fract_z
_atom_site_U_iso_or_equiv
_atom_site_adp_type
_atom_site_occupancy
_atom_site_site_symmetry_order
_atom_site_calc_flag
_atom_site_refinement_flags_posn
_atom_site_refinement_flags_adp
_atom_site_refinement_flags_occupancy
_atom_site_disorder_assembly
_atom_site_disorder_group
Zn1 Zn 0.500000 0.42106(19) 1.000000 0.0354(3) Uani 1 2 d S T P . .
C1 C 0.3482(4) 0.3147(15) 0.8195(6) 0.0336(15) Uani 1 1 d . . . . .
C2 C 0.2800(4) 0.2039(17) 0.7844(6) 0.0381(15) Uani 1 1 d . . . . .
H2 H 0.279636 0.057641 0.832581 0.046 Uiso 1 1 calc R U . . .
C3 C 0.2148(4) 0.2986(17) 0.6844(7) 0.0427(18) Uani 1 1 d . . . . .
H3 H 0.170009 0.221203 0.664667 0.051 Uiso 1 1 calc R U . . .
C4 C 0.2135(4) 0.5051(16) 0.6122(6) 0.0404(18) Uani 1 1 d . . . . .
C5 C 0.2770(4) 0.6173(17) 0.6405(6) 0.0405(16) Uani 1 1 d . . . . .
H5 H 0.275102 0.758802 0.588783 0.049 Uiso 1 1 calc R U . . .
C6 C 0.3464(4) 0.5313(15) 0.7450(6) 0.0343(14) Uani 1 1 d . . . . .
C7 C 0.4097(4) 0.6680(16) 0.7659(6) 0.0374(15) Uani 1 1 d . . . . .
H7 H 0.401107 0.791738 0.703905 0.045 Uiso 1 1 calc R U . . .
C8 C 0.5321(4) 0.8028(17) 0.8564(6) 0.0385(15) Uani 1 1 d . . . . .
H8A H 0.568654 0.889587 0.936380 0.046 Uiso 1 1 calc R U . . .
H8B H 0.508432 0.965330 0.797579 0.046 Uiso 1 1 calc R U . . .
N1 N 0.4757(3) 0.6431(12) 0.8572(5) 0.0326(12) Uani 1 1 d . . . . .
Cl1 Cl 0.13000(10) 0.6359(5) 0.48701(16) 0.0556(6) Uani 1 1 d . . . . .
O1 O 0.4083(2) 0.2189(11) 0.9176(4) 0.0397(11) Uani 1 1 d . . . . .
C9 C 0.5700(4) 0.6032(15) 0.8250(6) 0.0372(15) Uani 1 1 d D U . . .
C10 C 0.544(2) 0.522(11) 0.713(2) 0.052(7) Uani 0.467(9) 1 d D U P A 1
H10 H 0.499475 0.604038 0.647599 0.062 Uiso 0.467(9) 1 calc R U P A 1
C11 C 0.5796(13) 0.328(6) 0.690(2) 0.057(6) Uani 0.467(9) 1 d D U P A 1
H11 H 0.564371 0.252284 0.614454 0.068 Uiso 0.467(9) 1 calc R U P A 1
C12 C 0.6430(13) 0.269(5) 0.8020(16) 0.039(4) Uani 0.467(9) 1 d D U P A 1
H12 H 0.679936 0.141718 0.814071 0.046 Uiso 0.467(9) 1 calc R U P A 1
S1 S 0.6510(5) 0.438(3) 0.9177(7) 0.0535(19) Uani 0.467(9) 1 d D U P A 1
C10' C 0.6346(16) 0.463(10) 0.898(3) 0.062(7) Uani 0.533(9) 1 d D U P A 2
H10' H 0.662856 0.486718 0.982380 0.075 Uiso 0.533(9) 1 calc R U P A 2
C11' C 0.6593(12) 0.287(6) 0.8507(17) 0.058(5) Uani 0.533(9) 1 d D U P A 2
H11' H 0.703680 0.176892 0.892739 0.069 Uiso 0.533(9) 1 calc R U P A 2
C12' C 0.6072(10) 0.301(5) 0.7310(19) 0.050(5) Uani 0.533(9) 1 d D U P A 2
H12' H 0.611626 0.199427 0.676251 0.060 Uiso 0.533(9) 1 calc R U P A 2
S1' S 0.5336(5) 0.513(3) 0.6855(7) 0.0523(18) Uani 0.533(9) 1 d D U P A 2

loop_
_atom_site_aniso_label
_atom_site_aniso_U_11
_atom_site_aniso_U_22
_atom_site_aniso_U_33
_atom_site_aniso_U_23
_atom_site_aniso_U_13
_atom_site_aniso_U_12
Zn1 0.0341(6) 0.0444(6) 0.0304(5) 0.000 0.0208(5) 0.000
C1 0.035(4) 0.037(3) 0.033(3) -0.006(3) 0.023(3) -0.003(3)
C2 0.038(4) 0.039(4) 0.046(4) -0.002(3) 0.030(3) -0.006(3)
C3 0.034(4) 0.052(4) 0.047(4) -0.012(3) 0.027(4) -0.005(3)
C4 0.035(4) 0.054(5) 0.028(3) -0.003(3) 0.017(3) 0.010(3)
C5 0.038(4) 0.055(5) 0.033(4) 0.003(3) 0.024(3) 0.005(3)
C6 0.036(3) 0.043(4) 0.029(3) 0.000(3) 0.022(3) 0.004(3)
C7 0.050(4) 0.038(4) 0.036(4) 0.005(3) 0.032(3) 0.002(3)
C8 0.042(4) 0.039(3) 0.039(4) -0.009(3) 0.027(3) -0.012(3)
N1 0.035(3) 0.038(3) 0.032(3) -0.003(2) 0.023(3) -0.005(2)
Cl1 0.0378(11) 0.0818(15) 0.0350(10) -0.0072(9) 0.0155(9) 0.0122(9)
O1 0.035(2) 0.049(3) 0.034(3) 0.005(2) 0.020(2) -0.003(2)
C9 0.034(3) 0.038(4) 0.050(4) -0.004(3) 0.030(3) -0.010(3)
C10 0.065(11) 0.064(11) 0.043(11) -0.022(9) 0.042(9) -0.032(10)
C11 0.060(11) 0.063(9) 0.046(10) -0.006(8) 0.031(8) -0.023(9)
C12 0.045(11) 0.052(8) 0.036(10) -0.007(9) 0.033(9) -0.007(8)
S1 0.042(4) 0.067(4) 0.050(3) 0.014(3) 0.027(3) 0.000(3)
C10' 0.046(12) 0.072(12) 0.064(11) 0.010(10) 0.031(9) 0.000(10)
C11' 0.042(9) 0.070(9) 0.070(11) 0.013(10) 0.038(9) 0.004(7)
C12' 0.058(11) 0.063(8) 0.062(12) -0.020(9) 0.053(9) -0.016(9)
S1' 0.057(3) 0.061(3) 0.055(3) -0.025(3) 0.042(3) -0.019(3)

loop_
_atom_type_symbol
_atom_type_description
_atom_type_scat_dispersion_real
_atom_type_scat_dispersion_imag
_atom_type_scat_source
C C 0.0033 0.0016 'International Tables Vol C Tables 4.2.6.8 and 6.1.1.4'
H H 0.0000 0.0000 'International Tables Vol C Tables 4.2.6.8 and 6.1.1.4'
N N 0.0061 0.0033 'International Tables Vol C Tables 4.2.6.8 and 6.1.1.4'
S S 0.1246 0.1234 'International Tables Vol C Tables 4.2.6.8 and 6.1.1.4'
Cl Cl 0.1484 0.1585 'International Tables Vol C Tables 4.2.6.8 and 6.1.1.4'
Zn Zn 0.2839 1.4301 'International Tables Vol C Tables 4.2.6.8 and 6.1.1.4'
O O 0.0106 0.0060 'International Tables Vol C Tables 4.2.6.8 and 6.1.1.4'

loop_
_geom_angle_atom_site_label_1
_geom_angle_atom_site_label_2
_geom_angle_atom_site_label_3
_geom_angle
_geom_angle_site_symmetry_1
_geom_angle_site_symmetry_3
_geom_angle_publ_flag
O1 Zn1 O1 122.4(3) 2_657 . ?
O1 Zn1 N1 113.0(2) 2_657 . ?
O1 Zn1 N1 95.5(2) . . ?
O1 Zn1 N1 95.5(2) 2_657 2_657 ?
O1 Zn1 N1 113.0(2) . 2_657 ?
N1 Zn1 N1 119.2(3) . 2_657 ?
O1 C1 C2 119.1(6) . . ?
O1 C1 C6 123.8(6) . . ?
C2 C1 C6 117.0(6) . . ?
C3 C2 C1 122.5(7) . . ?
C3 C2 H2 118.7 . . ?
C1 C2 H2 118.7 . . ?
C2 C3 C4 120.1(7) . . ?
C2 C3 H3 120.0 . . ?
C4 C3 H3 120.0 . . ?
C5 C4 C3 120.1(6) . . ?
C5 C4 Cl1 119.8(6) . . ?
C3 C4 Cl1 120.1(5) . . ?
C4 C5 C6 122.2(7) . . ?
C4 C5 H5 118.9 . . ?
C6 C5 H5 118.9 . . ?
C1 C6 C5 118.0(6) . . ?
C1 C6 C7 124.9(6) . . ?
C5 C6 C7 117.0(6) . . ?
N1 C7 C6 127.5(6) . . ?
N1 C7 H7 116.2 . . ?
C6 C7 H7 116.2 . . ?
N1 C8 C9 111.3(6) . . ?
N1 C8 H8A 109.4 . . ?
C9 C8 H8A 109.4 . . ?
N1 C8 H8B 109.4 . . ?
C9 C8 H8B 109.4 . . ?
H8A C8 H8B 108.0 . . ?
C7 N1 C8 117.3(5) . . ?
C7 N1 Zn1 120.1(4) . . ?
C8 N1 Zn1 122.4(4) . . ?
C1 O1 Zn1 123.5(5) . . ?
C10' C9 C8 129.0(15) . . ?
C10 C9 C8 125.9(16) . . ?
C10' C9 S1' 108.8(15) . . ?
C8 C9 S1' 122.2(6) . . ?
C10 C9 S1 106.3(15) . . ?
C8 C9 S1 127.9(6) . . ?
C9 C10 C11 124(3) . . ?
C9 C10 H10 118.2 . . ?
C11 C10 H10 118.2 . . ?
C10 C11 C12 102(3) . . ?
C10 C11 H11 128.8 . . ?
C12 C11 H11 128.8 . . ?
C11 C12 S1 116(2) . . ?
C11 C12 H12 122.0 . . ?
S1 C12 H12 122.0 . . ?
C9 S1 C12 91.7(11) . . ?
C9 C10' C11' 120(3) . . ?
C9 C10' H10' 120.2 . . ?
C11' C10' H10' 120.2 . . ?
C12' C11' C10' 105(2) . . ?
C12' C11' H11' 127.4 . . ?
C10' C11' H11' 127.4 . . ?
C11' C12' S1' 115.2(17) . . ?
C11' C12' H12' 122.4 . . ?
S1' C12' H12' 122.4 . . ?
C9 S1' C12' 91.1(9) . . ?

loop_
_geom_bond_atom_site_label_1
_geom_bond_atom_site_label_2
_geom_bond_distance
_geom_bond_site_symmetry_2
_geom_bond_publ_flag
Zn1 O1 1.910(5) 2_657 ?
Zn1 O1 1.910(5) . ?
Zn1 N1 1.997(5) . ?
Zn1 N1 1.997(5) 2_657 ?
C1 O1 1.299(8) . ?
C1 C2 1.414(10) . ?
C1 C6 1.417(9) . ?
C2 C3 1.361(11) . ?
C2 H2 0.9500 . ?
C3 C4 1.368(11) . ?
C3 H3 0.9500 . ?
C4 C5 1.350(10) . ?
C4 Cl1 1.742(7) . ?
C5 C6 1.418(10) . ?
C5 H5 0.9500 . ?
C6 C7 1.431(10) . ?
C7 N1 1.263(9) . ?
C7 H7 0.9500 . ?
C8 N1 1.482(8) . ?
C8 C9 1.491(10) . ?
C8 H8A 0.9900 . ?
C8 H8B 0.9900 . ?
C9 C10' 1.35(2) . ?
C9 C10 1.35(2) . ?
C9 S1' 1.649(10) . ?
C9 S1 1.666(10) . ?
C10 C11 1.36(2) . ?
C10 H10 0.9500 . ?
C11 C12 1.38(2) . ?
C11 H11 0.9500 . ?
C12 S1 1.700(17) . ?
C12 H12 0.9500 . ?
C10' C11' 1.36(2) . ?
C10' H10' 0.9500 . ?
C11' C12' 1.35(2) . ?
C11' H11' 0.9500 . ?
C12' S1' 1.693(17) . ?
C12' H12' 0.9500 . ?

loop_
_geom_hbond_atom_site_label_D
_geom_hbond_atom_site_label_H
_geom_hbond_atom_site_label_A
_geom_hbond_distance_DH
_geom_hbond_distance_HA
_geom_hbond_distance_DA
_geom_hbond_angle_DHA
_geom_hbond_site_symmetry_A
_geom_hbond_publ_flag
C7 H7 Cl1 0.95 2.79 3.743(7) 177.0 4_556 yes
C8 H8A O1 0.99 2.32 3.202(8) 147.3 2_667 yes
C12'^b H12'^b Cl1 0.95 2.93 3.82(2) 156.6 3_545 yes

loop_
_geom_torsion_atom_site_label_1
_geom_torsion_atom_site_label_2
_geom_torsion_atom_site_label_3
_geom_torsion_atom_site_label_4
_geom_torsion
_geom_torsion_site_symmetry_1
_geom_torsion_site_symmetry_2
_geom_torsion_site_symmetry_3
_geom_torsion_site_symmetry_4
_geom_torsion_publ_flag
O1 C1 C2 C3 178.5(6) . . . . ?
C6 C1 C2 C3 -0.3(10) . . . . ?
C1 C2 C3 C4 1.2(11) . . . . ?
C2 C3 C4 C5 -0.6(11) . . . . ?
C2 C3 C4 Cl1 -177.7(6) . . . . ?
C3 C4 C5 C6 -0.8(11) . . . . ?
Cl1 C4 C5 C6 176.4(5) . . . . ?
O1 C1 C6 C5 -179.7(7) . . . . ?
C2 C1 C6 C5 -1.0(9) . . . . ?
O1 C1 C6 C7 1.4(10) . . . . ?
C2 C1 C6 C7 -179.9(6) . . . . ?
C4 C5 C6 C1 1.5(10) . . . . ?
C4 C5 C6 C7 -179.5(6) . . . . ?
C1 C6 C7 N1 -7.5(11) . . . . ?
C5 C6 C7 N1 173.6(7) . . . . ?
C6 C7 N1 C8 178.7(7) . . . . ?
C6 C7 N1 Zn1 -5.9(10) . . . . ?
C9 C8 N1 C7 -99.7(7) . . . . ?
C9 C8 N1 Zn1 85.0(6) . . . . ?
C2 C1 O1 Zn1 -161.2(5) . . . . ?
C6 C1 O1 Zn1 17.5(9) . . . . ?
N1 C8 C9 C10' -97(3) . . . . ?
N1 C8 C9 C10 82(3) . . . . ?
N1 C8 C9 S1' 80.6(9) . . . . ?
N1 C8 C9 S1 -98.7(9) . . . . ?
C8 C9 C10 C11 -177(4) . . . . ?
S1 C9 C10 C11 3(6) . . . . ?
C9 C10 C11 C12 -3(6) . . . . ?
C10 C11 C12 S1 2(4) . . . . ?
C10 C9 S1 C12 -2(3) . . . . ?
C8 C9 S1 C12 178.7(10) . . . . ?
C11 C12 S1 C9 0(2) . . . . ?
C8 C9 C10' C11' 179(3) . . . . ?
S1' C9 C10' C11' 1(5) . . . . ?
C9 C10' C11' C12' 0(5) . . . . ?
C10' C11' C12' S1' -1(4) . . . . ?
C10' C9 S1' C12' -2(3) . . . . ?
C8 C9 S1' C12' -179.9(10) . . . . ?
C11' C12' S1' C9 2(2) . . . . ?
